data_4505380
loop_
_publ_author_name
'Kumar, V. S. Senthil'
'Pigge, F. Christopher'
'Rath, Nigam P.'

_publ_section_title
;
 Polymorphism and Pseudopolymorphism in the Triaroylbenzene Derivative
 1,3,5-Tris(4-cyanobenzoyl)benzene
;
_journal_issue 6
_journal_name_full 'Crystal Growth &amp; Design'
_journal_page_first 1217
_journal_paper_doi 10.1021/cg049792p
_journal_volume 4
_journal_year 2004
_chemical_formula_sum 'C33 H21 N3 O4'
_chemical_formula_weight 523.53
_chemical_name_common
;
1,3,5-tris(4-cyanobenzoyl)benzene
;
_chemical_name_systematic
; 
 1,3,5-tris(4-cyanobenzoyl)benzene
;
_space_group_IT_number 2
_symmetry_cell_setting triclinic
_symmetry_space_group_name_Hall '-P 1'
_symmetry_space_group_name_H-M 'P -1'
_atom_sites_solution_hydrogens geom
_atom_sites_solution_primary direct
_atom_sites_solution_secondary difmap
_audit_creation_method SHELXL-97
_cell_angle_alpha 89.465(2)
_cell_angle_beta 85.759(2)
_cell_angle_gamma 72.136(2)
_cell_formula_units_Z 2
_cell_length_a 8.7066(4)
_cell_length_b 11.2103(5)
_cell_length_c 14.6563(7)
_cell_measurement_reflns_used 7404
_cell_measurement_temperature 165(2)
_cell_measurement_theta_max 28.2
_cell_measurement_theta_min 2.4
_cell_volume 1357.68(11)
_computing_cell_refinement 'Bruker SMART'
_computing_data_collection 'Bruker SMART'
_computing_data_reduction 'Bruker SAINT'
_computing_molecular_graphics 'Bruker-SHELXTL (Sheldrick, 2003)'
_computing_publication_material 'Bruker-SHELXTL (Sheldrick, 2003)'
_computing_structure_refinement 'Bruker-SHELXTL (Sheldrick, 2003)'
_computing_structure_solution 'Bruker-SHELXTL (Sheldrick, 2003)'
_diffrn_ambient_temperature 165(2)
_diffrn_measured_fraction_theta_full 0.995
_diffrn_measured_fraction_theta_max 0.995
_diffrn_measurement_device_type 'CCD area detector'
_diffrn_measurement_method 'phi and omega scans'
_diffrn_radiation_monochromator graphite
_diffrn_radiation_source 'normal-focus sealed tube'
_diffrn_radiation_type MoK\a
_diffrn_radiation_wavelength 0.71073
_diffrn_reflns_av_R_equivalents 0.0283
_diffrn_reflns_av_sigmaI/netI 0.0479
_diffrn_reflns_limit_h_max 11
_diffrn_reflns_limit_h_min -11
_diffrn_reflns_limit_k_max 14
_diffrn_reflns_limit_k_min -14
_diffrn_reflns_limit_l_max 18
_diffrn_reflns_limit_l_min -17
_diffrn_reflns_number 21438
_diffrn_reflns_theta_full 27.00
_diffrn_reflns_theta_max 27.00
_diffrn_reflns_theta_min 1.91
_exptl_absorpt_coefficient_mu 0.086
_exptl_absorpt_correction_T_max 0.9847
_exptl_absorpt_correction_T_min 0.9764
_exptl_absorpt_correction_type none
_exptl_crystal_colour light
_exptl_crystal_density_diffrn 1.281
_exptl_crystal_density_meas ?
_exptl_crystal_density_method 'not measured'
_exptl_crystal_description irregular
_exptl_crystal_F_000 544
_exptl_crystal_size_max 0.28
_exptl_crystal_size_mid 0.20
_exptl_crystal_size_min 0.18
_refine_diff_density_max 0.651
_refine_diff_density_min -0.393
_refine_diff_density_rms 0.052
_refine_ls_extinction_method none
_refine_ls_goodness_of_fit_ref 1.019
_refine_ls_hydrogen_treatment mixed
_refine_ls_matrix_type full
_refine_ls_number_parameters 361
_refine_ls_number_reflns 5902
_refine_ls_number_restraints 0
_refine_ls_restrained_S_all 1.019
_refine_ls_R_factor_all 0.0913
_refine_ls_R_factor_gt 0.0592
_refine_ls_shift/su_max 0.000
_refine_ls_shift/su_mean 0.000
_refine_ls_structure_factor_coef Fsqd
_refine_ls_weighting_details 'calc w=1/[\s^2^(Fo^2^)+(0.0843P)^2^+0.6763P] where P=(Fo^2^+2Fc^2^)/3'
_refine_ls_weighting_scheme calc
_refine_ls_wR_factor_gt 0.1593
_refine_ls_wR_factor_ref 0.1718
_reflns_number_gt 3879
_reflns_number_total 5902
_reflns_threshold_expression >2sigma(I)
_cod_data_source_file cg049792psi20040628_041503.cif
_cod_data_source_block Acetone
_cod_depositor_comments
;
The following automatic conversions were performed:

'_symmetry_cell_setting' value 'Triclinic' changed to 'triclinic'
according to /home/saulius/struct/CIF-dictionaries/cif_core.dic
dictionary named 'cif_core.dic' version 2.4.1 from 2010-06-29.

Automatic conversion script
Id: cif_fix_values 1715 2011-07-08 13:25:40Z adriana 

The following automatic conversions were performed:

'_exptl_crystal_density_meas' value 'no' was changed to '?' - the
value is perceived as not measured.

Automatic conversion script
Id: cif_fix_values 3008 2015-01-20 13:52:24Z robertas 
;
_cod_original_sg_symbol_H-M P-1
_cod_database_code 4505380

loop_
_symmetry_equiv_pos_as_xyz
'x, y, z'
'-x, -y, -z'

loop_
_atom_site_label
_atom_site_type_symbol
_atom_site_fract_x
_atom_site_fract_y
_atom_site_fract_z
_atom_site_U_iso_or_equiv
_atom_site_adp_type
_atom_site_occupancy
_atom_site_symmetry_multiplicity
_atom_site_calc_flag
_atom_site_refinement_flags
O1 O 0.17144(19) 0.47420(15) 0.44077(10) 0.0329(4) Uani 1 1 d .
O2 O 0.3544(2) 0.85445(16) 0.51207(11) 0.0445(5) Uani 1 1 d .
O3 O 0.6903(2) 0.28770(15) 0.72833(12) 0.0406(4) Uani 1 1 d .
N1 N -0.0199(3) -0.0587(2) 0.68791(17) 0.0560(6) Uani 1 1 d .
N2 N 0.6105(4) 1.1196(2) 0.92850(19) 0.0686(8) Uani 1 1 d .
N3 N 0.7647(3) 0.6643(3) 1.13638(17) 0.0640(7) Uani 1 1 d .
C1 C 0.3128(3) 0.4934(2) 0.56898(14) 0.0263(5) Uani 1 1 d .
C2 C 0.3030(3) 0.6185(2) 0.55480(14) 0.0278(5) Uani 1 1 d .
H2 H 0.2338 0.6660 0.5115 0.033 Uiso 1 1 calc R
C3 C 0.3945(3) 0.67435(19) 0.60398(14) 0.0272(5) Uani 1 1 d .
C4 C 0.4974(3) 0.60353(19) 0.66643(14) 0.0262(4) Uani 1 1 d .
H4 H 0.5587 0.6417 0.7006 0.031 Uiso 1 1 calc R
C5 C 0.5113(3) 0.47787(19) 0.67923(14) 0.0259(4) Uani 1 1 d .
C6 C 0.4197(3) 0.4229(2) 0.62961(14) 0.0272(5) Uani 1 1 d .
H6 H 0.4302 0.3366 0.6372 0.033 Uiso 1 1 calc R
C7 C 0.2119(3) 0.4356(2) 0.51598(15) 0.0273(5) Uani 1 1 d .
C8 C 0.1647(2) 0.32752(19) 0.55679(14) 0.0263(5) Uani 1 1 d .
C9 C 0.1411(3) 0.3139(2) 0.65051(15) 0.0314(5) Uani 1 1 d .
H9 H 0.1576 0.3734 0.6913 0.038 Uiso 1 1 calc R
C10 C 0.0937(3) 0.2143(2) 0.68513(16) 0.0334(5) Uani 1 1 d .
H10 H 0.0785 0.2049 0.7493 0.040 Uiso 1 1 calc R
C11 C 0.0686(3) 0.1282(2) 0.62524(16) 0.0336(5) Uani 1 1 d .
C12 C 0.0921(3) 0.1409(2) 0.53112(17) 0.0400(6) Uani 1 1 d .
H12 H 0.0762 0.0811 0.4904 0.048 Uiso 1 1 calc R
C13 C 0.1385(3) 0.2408(2) 0.49739(16) 0.0341(5) Uani 1 1 d .
H13 H 0.1528 0.2505 0.4332 0.041 Uiso 1 1 calc R
C14 C 0.0185(3) 0.0247(2) 0.66092(18) 0.0414(6) Uani 1 1 d .
C15 C 0.3881(3) 0.8075(2) 0.58601(15) 0.0306(5) Uani 1 1 d .
C16 C 0.4285(3) 0.8813(2) 0.66097(15) 0.0297(5) Uani 1 1 d .
C17 C 0.5141(3) 0.9657(2) 0.63851(16) 0.0332(5) Uani 1 1 d .
H17 H 0.5427 0.9779 0.5761 0.040 Uiso 1 1 calc R
C18 C 0.5578(3) 1.0318(2) 0.70588(17) 0.0377(6) Uani 1 1 d .
H18 H 0.6184 1.0876 0.6903 0.045 Uiso 1 1 calc R
C19 C 0.5117(3) 1.0155(2) 0.79687(17) 0.0386(6) Uani 1 1 d .
C20 C 0.4206(3) 0.9358(2) 0.82060(17) 0.0406(6) Uani 1 1 d .
H20 H 0.3869 0.9277 0.8829 0.049 Uiso 1 1 calc R
C21 C 0.3794(3) 0.8685(2) 0.75284(16) 0.0350(5) Uani 1 1 d .
H21 H 0.3178 0.8136 0.7686 0.042 Uiso 1 1 calc R
C22 C 0.5658(4) 1.0764(2) 0.8694(2) 0.0506(7) Uani 1 1 d .
C23 C 0.6225(3) 0.3987(2) 0.74429(15) 0.0289(5) Uani 1 1 d .
C24 C 0.6481(3) 0.4584(2) 0.83081(15) 0.0280(5) Uani 1 1 d .
C25 C 0.5319(3) 0.5634(2) 0.87078(15) 0.0283(5) Uani 1 1 d .
H25 H 0.4330 0.5987 0.8430 0.034 Uiso 1 1 calc R
C26 C 0.5591(3) 0.6166(2) 0.95047(15) 0.0314(5) Uani 1 1 d .
H26 H 0.4800 0.6886 0.9771 0.038 Uiso 1 1 calc R
C27 C 0.7035(3) 0.5635(2) 0.99095(15) 0.0332(5) Uani 1 1 d .
C28 C 0.8180(3) 0.4566(2) 0.95375(17) 0.0391(6) Uani 1 1 d .
H28 H 0.9152 0.4198 0.9827 0.047 Uiso 1 1 calc R
C29 C 0.7895(3) 0.4041(2) 0.87422(17) 0.0361(5) Uani 1 1 d .
H29 H 0.8670 0.3303 0.8490 0.043 Uiso 1 1 calc R
C30 C 0.7359(3) 0.6199(3) 1.07309(17) 0.0433(6) Uani 1 1 d .
O4 O 0.1502(3) 0.6653(3) 0.8153(2) 0.1040(10) Uani 1 1 d .
C31 C 0.0075(4) 0.7165(3) 0.8272(2) 0.0566(8) Uani 1 1 d .
C32 C -0.1146(5) 0.6902(4) 0.7727(2) 0.0733(10) Uani 1 1 d .
H32A H -0.0605 0.6259 0.7262 0.110 Uiso 1 1 calc R
H32B H -0.1749 0.7671 0.7427 0.110 Uiso 1 1 calc R
H32C H -0.1896 0.6604 0.8130 0.110 Uiso 1 1 calc R
C33 C -0.0540(6) 0.8099(4) 0.8982(3) 0.0995(14) Uani 1 1 d .
H33A H 0.0364 0.8210 0.9296 0.149 Uiso 1 1 calc R
H33B H -0.1266 0.7829 0.9422 0.149 Uiso 1 1 calc R
H33C H -0.1136 0.8894 0.8713 0.149 Uiso 1 1 calc R

loop_
_atom_site_aniso_label
_atom_site_aniso_U_11
_atom_site_aniso_U_22
_atom_site_aniso_U_33
_atom_site_aniso_U_23
_atom_site_aniso_U_13
_atom_site_aniso_U_12
O1 0.0369(9) 0.0378(9) 0.0271(8) 0.0043(7) -0.0059(7) -0.0155(7)
O2 0.0731(13) 0.0379(9) 0.0318(10) 0.0093(8) -0.0130(8) -0.0290(9)
O3 0.0467(10) 0.0271(8) 0.0479(11) -0.0036(7) -0.0142(8) -0.0089(7)
N1 0.0716(17) 0.0524(14) 0.0581(15) 0.0159(12) -0.0157(13) -0.0379(13)
N2 0.094(2) 0.0519(15) 0.0615(17) -0.0194(13) -0.0239(15) -0.0192(15)
N3 0.0717(18) 0.0753(18) 0.0449(15) -0.0140(13) -0.0209(13) -0.0180(14)
C1 0.0295(11) 0.0278(11) 0.0235(11) -0.0023(8) 0.0008(9) -0.0124(9)
C2 0.0314(11) 0.0297(11) 0.0236(11) 0.0017(9) -0.0004(9) -0.0115(9)
C3 0.0347(12) 0.0268(11) 0.0235(11) -0.0020(8) 0.0025(9) -0.0155(9)
C4 0.0317(11) 0.0278(11) 0.0229(11) -0.0020(8) -0.0004(9) -0.0152(9)
C5 0.0300(11) 0.0269(11) 0.0226(11) -0.0020(8) 0.0009(8) -0.0120(9)
C6 0.0323(11) 0.0239(10) 0.0270(11) -0.0005(8) -0.0010(9) -0.0114(9)
C7 0.0275(11) 0.0286(11) 0.0262(12) -0.0023(9) -0.0017(9) -0.0093(9)
C8 0.0256(11) 0.0279(11) 0.0273(11) 0.0010(9) -0.0045(8) -0.0104(9)
C9 0.0356(12) 0.0326(12) 0.0288(12) -0.0044(9) -0.0024(9) -0.0146(10)
C10 0.0367(12) 0.0382(13) 0.0283(12) 0.0005(10) 0.0002(9) -0.0164(10)
C11 0.0348(12) 0.0301(12) 0.0401(14) 0.0060(10) -0.0091(10) -0.0148(10)
C12 0.0546(15) 0.0360(13) 0.0382(14) 0.0002(10) -0.0142(11) -0.0247(12)
C13 0.0444(13) 0.0347(12) 0.0276(12) -0.0002(10) -0.0089(10) -0.0171(11)
C14 0.0473(15) 0.0410(14) 0.0433(15) 0.0064(11) -0.0121(12) -0.0225(12)
C15 0.0395(13) 0.0298(11) 0.0260(12) 0.0020(9) -0.0015(9) -0.0160(10)
C16 0.0386(12) 0.0228(10) 0.0289(12) 0.0013(9) -0.0041(9) -0.0108(9)
C17 0.0433(13) 0.0266(11) 0.0324(12) 0.0034(9) -0.0054(10) -0.0140(10)
C18 0.0451(14) 0.0267(12) 0.0450(15) 0.0016(10) -0.0086(11) -0.0155(10)
C19 0.0522(15) 0.0256(11) 0.0370(14) -0.0059(10) -0.0111(11) -0.0084(11)
C20 0.0581(16) 0.0326(13) 0.0285(13) -0.0041(10) -0.0002(11) -0.0108(12)
C21 0.0482(14) 0.0267(11) 0.0319(12) 0.0022(9) 0.0003(10) -0.0150(10)
C22 0.0676(19) 0.0320(13) 0.0501(17) -0.0082(12) -0.0139(14) -0.0097(13)
C23 0.0306(11) 0.0272(11) 0.0318(12) 0.0003(9) -0.0044(9) -0.0127(9)
C24 0.0334(12) 0.0273(11) 0.0268(11) 0.0033(9) -0.0039(9) -0.0144(9)
C25 0.0300(11) 0.0305(11) 0.0266(11) 0.0056(9) -0.0042(9) -0.0124(9)
C26 0.0376(12) 0.0321(12) 0.0265(12) 0.0006(9) -0.0006(9) -0.0144(10)
C27 0.0412(13) 0.0400(13) 0.0249(11) 0.0037(10) -0.0052(10) -0.0215(11)
C28 0.0367(13) 0.0457(14) 0.0354(14) 0.0032(11) -0.0117(10) -0.0115(11)
C29 0.0346(12) 0.0349(13) 0.0373(13) -0.0026(10) -0.0084(10) -0.0071(10)
C30 0.0474(15) 0.0522(16) 0.0326(14) -0.0013(12) -0.0080(11) -0.0175(13)
O4 0.0528(16) 0.114(2) 0.137(3) 0.054(2) -0.0109(16) -0.0148(15)
C31 0.0477(17) 0.0575(18) 0.065(2) 0.0319(16) -0.0057(15) -0.0171(14)
C32 0.083(2) 0.081(2) 0.073(2) 0.0312(19) -0.0152(19) -0.047(2)
C33 0.138(4) 0.083(3) 0.065(3) 0.018(2) -0.003(3) -0.018(3)

loop_
_atom_type_symbol
_atom_type_description
_atom_type_scat_dispersion_real
_atom_type_scat_dispersion_imag
_atom_type_scat_source
C C 0.0033 0.0016 'International Tables Vol C Tables 4.2.6.8 and 6.1.1.4'
H H 0.0000 0.0000 'International Tables Vol C Tables 4.2.6.8 and 6.1.1.4'
N N 0.0061 0.0033 'International Tables Vol C Tables 4.2.6.8 and 6.1.1.4'
O O 0.0106 0.0060 'International Tables Vol C Tables 4.2.6.8 and 6.1.1.4'

loop_
_geom_angle_atom_site_label_1
_geom_angle_atom_site_label_2
_geom_angle_atom_site_label_3
_geom_angle
C6 C1 C2 119.57(19)
C6 C1 C7 121.11(19)
C2 C1 C7 119.29(19)
C1 C2 C3 120.2(2)
C4 C3 C2 119.48(19)
C4 C3 C15 120.46(18)
C2 C3 C15 119.98(19)
C5 C4 C3 120.74(19)
C4 C5 C6 119.3(2)
C4 C5 C23 122.17(18)
C6 C5 C23 118.49(18)
C1 C6 C5 120.59(19)
O1 C7 C1 120.80(19)
O1 C7 C8 120.56(18)
C1 C7 C8 118.64(18)
C9 C8 C13 119.5(2)
C9 C8 C7 122.52(19)
C13 C8 C7 117.99(19)
C10 C9 C8 120.6(2)
C9 C10 C11 119.4(2)
C10 C11 C12 120.5(2)
C10 C11 C14 119.6(2)
C12 C11 C14 119.9(2)
C13 C12 C11 119.6(2)
C12 C13 C8 120.4(2)
N1 C14 C11 178.8(3)
O2 C15 C3 121.0(2)
O2 C15 C16 120.55(19)
C3 C15 C16 118.45(18)
C17 C16 C21 119.3(2)
C17 C16 C15 119.4(2)
C21 C16 C15 121.29(19)
C18 C17 C16 120.9(2)
C17 C18 C19 119.0(2)
C18 C19 C20 121.1(2)
C18 C19 C22 120.2(2)
C20 C19 C22 118.6(2)
C21 C20 C19 119.5(2)
C20 C21 C16 120.1(2)
N2 C22 C19 177.0(3)
O3 C23 C5 121.05(19)
O3 C23 C24 120.4(2)
C5 C23 C24 118.50(18)
C29 C24 C25 119.2(2)
C29 C24 C23 118.8(2)
C25 C24 C23 122.03(19)
C26 C25 C24 120.7(2)
C25 C26 C27 119.2(2)
C28 C27 C26 120.8(2)
C28 C27 C30 119.2(2)
C26 C27 C30 119.9(2)
C29 C28 C27 119.5(2)
C28 C29 C24 120.5(2)
N3 C30 C27 178.4(3)
O4 C31 C33 119.9(4)
O4 C31 C32 124.2(4)
C33 C31 C32 115.9(3)

loop_
_geom_bond_atom_site_label_1
_geom_bond_atom_site_label_2
_geom_bond_distance
O1 C7 1.217(3)
O2 C15 1.216(3)
O3 C23 1.219(3)
N1 C14 1.144(3)
N2 C22 1.144(3)
N3 C30 1.136(3)
C1 C6 1.392(3)
C1 C2 1.394(3)
C1 C7 1.501(3)
C2 C3 1.394(3)
C3 C4 1.394(3)
C3 C15 1.498(3)
C4 C5 1.389(3)
C5 C6 1.393(3)
C5 C23 1.493(3)
C7 C8 1.501(3)
C8 C9 1.388(3)
C8 C13 1.391(3)
C9 C10 1.384(3)
C10 C11 1.386(3)
C11 C12 1.392(3)
C11 C14 1.441(3)
C12 C13 1.378(3)
C15 C16 1.506(3)
C16 C17 1.397(3)
C16 C21 1.402(3)
C17 C18 1.383(3)
C18 C19 1.391(4)
C19 C20 1.391(4)
C19 C22 1.450(3)
C20 C21 1.385(3)
C23 C24 1.502(3)
C24 C29 1.393(3)
C24 C25 1.395(3)
C25 C26 1.384(3)
C26 C27 1.390(3)
C27 C28 1.388(4)
C27 C30 1.450(3)
C28 C29 1.383(3)
O4 C31 1.198(4)
C31 C33 1.435(5)
C31 C32 1.475(5)

loop_
_geom_torsion_atom_site_label_1
_geom_torsion_atom_site_label_2
_geom_torsion_atom_site_label_3
_geom_torsion_atom_site_label_4
_geom_torsion
C6 C1 C2 C3 -2.8(3)
C7 C1 C2 C3 179.38(19)
C1 C2 C3 C4 0.9(3)
C1 C2 C3 C15 177.8(2)
C2 C3 C4 C5 0.9(3)
C15 C3 C4 C5 -176.0(2)
C3 C4 C5 C6 -0.7(3)
C3 C4 C5 C23 178.9(2)
C2 C1 C6 C5 2.9(3)
C7 C1 C6 C5 -179.26(19)
C4 C5 C6 C1 -1.2(3)
C23 C5 C6 C1 179.2(2)
C6 C1 C7 O1 -150.0(2)
C2 C1 C7 O1 27.8(3)
C6 C1 C7 C8 28.8(3)
C2 C1 C7 C8 -153.4(2)
O1 C7 C8 C9 -150.6(2)
C1 C7 C8 C9 30.6(3)
O1 C7 C8 C13 27.1(3)
C1 C7 C8 C13 -151.7(2)
C13 C8 C9 C10 0.7(3)
C7 C8 C9 C10 178.4(2)
C8 C9 C10 C11 -0.5(3)
C9 C10 C11 C12 0.6(4)
C9 C10 C11 C14 -179.7(2)
C10 C11 C12 C13 -0.9(4)
C14 C11 C12 C13 179.4(2)
C11 C12 C13 C8 1.1(4)
C9 C8 C13 C12 -1.0(4)
C7 C8 C13 C12 -178.8(2)
C10 C11 C14 N1 -150(13)
C12 C11 C14 N1 30(14)
C4 C3 C15 O2 150.8(2)
C2 C3 C15 O2 -26.0(3)
C4 C3 C15 C16 -27.7(3)
C2 C3 C15 C16 155.4(2)
O2 C15 C16 C17 -35.9(3)
C3 C15 C16 C17 142.6(2)
O2 C15 C16 C21 143.0(2)
C3 C15 C16 C21 -38.5(3)
C21 C16 C17 C18 3.2(4)
C15 C16 C17 C18 -177.8(2)
C16 C17 C18 C19 -1.6(4)
C17 C18 C19 C20 -1.2(4)
C17 C18 C19 C22 175.5(2)
C18 C19 C20 C21 2.1(4)
C22 C19 C20 C21 -174.5(2)
C19 C20 C21 C16 -0.4(4)
C17 C16 C21 C20 -2.2(4)
C15 C16 C21 C20 178.8(2)
C18 C19 C22 N2 -131(7)
C20 C19 C22 N2 45(7)
C4 C5 C23 O3 -146.3(2)
C6 C5 C23 O3 33.3(3)
C4 C5 C23 C24 34.3(3)
C6 C5 C23 C24 -146.1(2)
O3 C23 C24 C29 24.2(3)
C5 C23 C24 C29 -156.4(2)
O3 C23 C24 C25 -153.1(2)
C5 C23 C24 C25 26.3(3)
C29 C24 C25 C26 2.8(3)
C23 C24 C25 C26 -179.85(19)
C24 C25 C26 C27 -0.6(3)
C25 C26 C27 C28 -1.6(3)
C25 C26 C27 C30 178.4(2)
C26 C27 C28 C29 1.5(4)
C30 C27 C28 C29 -178.5(2)
C27 C28 C29 C24 0.8(4)
C25 C24 C29 C28 -2.9(3)
C23 C24 C29 C28 179.7(2)
C28 C27 C30 N3 57(11)
C26 C27 C30 N3 -123(11)

loop_
_cod_related_entry_id
_cod_related_entry_database
_cod_related_entry_code
1 ChemSpider 30661508
